data_4327704
loop_
_publ_author_name
'Kurt S. Heinselman'
'Vincent M. Miskowski'
'Steven J. Geib'
'Louis C. Wang'
'Michael D. Hopkins'

_publ_section_title
;
 Molecular Structures and FT-Raman Spectroscopy of Luminescent Niobium and
 Tantalum Arylimido Compounds
;
_journal_name_full 'Inorganic Chemistry'
_journal_page_first 5530
_journal_page_last 5538
_journal_paper_doi 10.1021/ic970494+
_journal_volume 36
_journal_year 1997
_chemical_formula_sum 'C16 H27 Cl3 N O2 Ta'
_chemical_formula_weight 552.69
_chemical_name_systematic
; 
 ? 
;
_space_group_IT_number 33
_symmetry_cell_setting orthorhombic
_symmetry_space_group_name_Hall 'P 2c -2n'
_symmetry_space_group_name_H-M 'P n a 21'
_atom_sites_solution_hydrogens geom
_atom_sites_solution_primary direct
_atom_sites_solution_secondary difmap
_audit_creation_method SHELXL
_cell_angle_alpha 90.00
_cell_angle_beta 90.00
_cell_angle_gamma 90.00
_cell_formula_units_Z 4
_cell_length_a 14.430(3)
_cell_length_b 9.813(2)
_cell_length_c 14.370(3)
_cell_measurement_reflns_used 25
_cell_measurement_temperature 208(2)
_cell_measurement_theta_max 13
_cell_measurement_theta_min 10.5
_cell_volume 2034.8(7)
_computing_cell_refinement 'Siemens XSCANS'
_computing_data_collection 'Siemens XSCANS'
_computing_data_reduction 'Siemens SHELXTL'
_computing_molecular_graphics 'Siemens SHELXTL'
_computing_publication_material 'Siemens SHELXTL'
_computing_structure_refinement 'SHELXL-93 (Sheldrick, 1993)'
_computing_structure_solution 'SHELXS-86 (Sheldrick, 1990)'
_diffrn_ambient_temperature 208(2)
_diffrn_measurement_device 'Siemens P4'
_diffrn_measurement_method '\w scans'
_diffrn_radiation_monochromator graphite
_diffrn_radiation_source 'fine-focus sealed tube'
_diffrn_radiation_type MoK\a
_diffrn_radiation_wavelength 0.71073
_diffrn_reflns_av_R_equivalents 0.0183
_diffrn_reflns_av_sigmaI/netI 0.0241
_diffrn_reflns_limit_h_max 16
_diffrn_reflns_limit_h_min -16
_diffrn_reflns_limit_k_max 11
_diffrn_reflns_limit_k_min 0
_diffrn_reflns_limit_l_max 16
_diffrn_reflns_limit_l_min 0
_diffrn_reflns_number 3262
_diffrn_reflns_theta_max 24.39
_diffrn_reflns_theta_min 2.51
_diffrn_standards_decay_% '< 1%'
_diffrn_standards_interval_count 197
_diffrn_standards_number 3
_exptl_absorpt_coefficient_mu 5.803
_exptl_absorpt_correction_T_max 0.902
_exptl_absorpt_correction_T_min 0.615
_exptl_absorpt_correction_type psi-scan
_exptl_crystal_density_diffrn 1.804
_exptl_crystal_F_000 1080
_exptl_crystal_size_max 0.38
_exptl_crystal_size_mid 0.19
_exptl_crystal_size_min 0.12
_refine_diff_density_max 0.457
_refine_diff_density_min -0.403
_refine_diff_density_rms 0.074
_refine_ls_abs_structure_details 'Flack H D (1983), Acta Cryst. A39, 876-881'
_refine_ls_abs_structure_Flack 0.01(3)
_refine_ls_extinction_coef 0.00022(9)
_refine_ls_extinction_expression Fc^*^=kFc[1+0.001xFc^2^\l^3^/sin(2\q)]^-1/4^
_refine_ls_extinction_method SHELXL
_refine_ls_goodness_of_fit_all 0.965
_refine_ls_goodness_of_fit_obs 0.980
_refine_ls_matrix_type full
_refine_ls_number_parameters 210
_refine_ls_number_reflns 1670
_refine_ls_number_restraints 1
_refine_ls_restrained_S_all 0.965
_refine_ls_restrained_S_obs 0.980
_refine_ls_R_factor_all 0.0247
_refine_ls_R_factor_obs 0.0183
_refine_ls_shift/esd_max -0.175
_refine_ls_shift/esd_mean 0.004
_refine_ls_structure_factor_coef Fsqd
_refine_ls_weighting_details 'w=1/[\s^2^(Fo^2^)+(0.0266P)^2^+0.0000P] where P=(Fo^2^+2Fc^2^)/3'
_refine_ls_weighting_scheme calc
_refine_ls_wR_factor_all 0.0420
_refine_ls_wR_factor_obs 0.0396
_reflns_number_observed 1473
_reflns_number_total 1670
_reflns_observed_criterion >2sigma(I)
_cod_data_source_file ic9704942B_1.cif
_cod_data_source_block compound1
_cod_depositor_comments
;
The following automatic conversions were performed:

'_refine_ls_weighting_scheme' value 'calc
w=1/[\s^2^(Fo^2^)+(0.0266P)^2^+0.0000P] where P=(Fo^2^+2Fc^2^)/3' was
changed to 'calc'. New tag '_refine_ls_weighting_details' was
created. The value of the new tag was set to
'w=1/[\s^2^(Fo^2^)+(0.0266P)^2^+0.0000P] where P=(Fo^2^+2Fc^2^)/3'.

Automatic conversion script
Id: cif_fix_values 3143 2015-03-26 13:38:13Z robertas 
;
_cod_database_code 4327704

loop_
_symmetry_equiv_pos_as_xyz
'x, y, z'
'-x, -y, z+1/2'
'x+1/2, -y+1/2, z'
'-x+1/2, y+1/2, z+1/2'

loop_
_atom_site_aniso_label
_atom_site_aniso_U_11
_atom_site_aniso_U_22
_atom_site_aniso_U_33
_atom_site_aniso_U_23
_atom_site_aniso_U_13
_atom_site_aniso_U_12
Ta 0.02339(13) 0.02632(14) 0.02635(13) 0.0024(3) 0.0022(3) 0.00181(11)
Cl2 0.0462(10) 0.0319(9) 0.0394(10) -0.0090(8) -0.0017(8) -0.0038(9)
Cl1 0.0620(12) 0.0246(9) 0.072(3) 0.0025(11) 0.0127(13) -0.0048(8)
Cl3 0.0475(13) 0.073(2) 0.0361(11) 0.0136(12) -0.0062(11) 0.0172(13)
O1 0.017(3) 0.037(3) 0.046(4) -0.003(3) 0.001(2) -0.004(3)
O2 0.039(4) 0.045(4) 0.039(4) 0.003(3) 0.016(3) 0.006(3)
N1 0.026(3) 0.019(3) 0.033(3) 0.001(3) -0.001(3) 0.007(3)
C1 0.027(3) 0.029(4) 0.029(4) -0.006(4) -0.001(3) -0.007(4)
C2 0.020(4) 0.037(4) 0.035(4) 0.004(3) -0.003(3) 0.006(3)
C3 0.044(5) 0.044(6) 0.033(4) 0.006(4) 0.009(4) 0.004(4)
C4 0.043(4) 0.053(5) 0.033(4) 0.000(4) 0.009(3) 0.009(5)
C5 0.026(4) 0.050(5) 0.049(5) -0.013(5) 0.012(4) 0.017(4)
C6 0.024(4) 0.029(4) 0.032(4) 0.000(3) -0.002(3) 0.003(3)
C7 0.025(3) 0.032(4) 0.031(4) 0.008(3) 0.002(3) 0.000(3)
C8 0.069(6) 0.073(7) 0.043(5) -0.003(5) -0.013(5) 0.030(6)
C9 0.044(5) 0.036(5) 0.054(6) -0.002(4) 0.006(4) 0.008(4)
C10 0.038(4) 0.033(4) 0.046(5) 0.008(4) 0.008(4) 0.011(4)
C12 0.142(13) 0.045(7) 0.111(11) 0.033(7) -0.080(10) -0.019(8)
C11 0.084(8) 0.072(7) 0.073(8) 0.014(6) -0.055(7) -0.021(7)
C13 0.037(4) 0.059(6) 0.049(6) -0.019(5) 0.001(5) -0.003(5)
C14 0.023(3) 0.079(6) 0.070(9) 0.003(9) 0.002(6) -0.001(4)
C15 0.036(5) 0.056(6) 0.058(6) -0.009(5) 0.015(4) 0.001(5)
C16 0.072(7) 0.080(8) 0.036(5) 0.013(5) 0.021(5) 0.018(6)

loop_
_atom_site_label
_atom_site_type_symbol
_atom_site_fract_x
_atom_site_fract_y
_atom_site_fract_z
_atom_site_U_iso_or_equiv
_atom_site_thermal_displace_type
_atom_site_occupancy
_atom_site_calc_flag
_atom_site_refinement_flags
Ta Ta 0.061227(15) 0.12074(2) 0.36237(3) 0.02535(10) Uani 1 d .
Cl1 Cl 0.0060(2) -0.1065(2) 0.3472(2) 0.0528(9) Uani 1 d .
Cl2 Cl 0.06928(13) 0.3571(2) 0.3974(2) 0.0392(5) Uani 1 d .
Cl3 Cl 0.1711(2) 0.0622(3) 0.4750(2) 0.0522(6) Uani 1 d .
O1 O -0.0724(4) 0.1687(7) 0.2950(5) 0.0330(14) Uani 1 d .
O2 O -0.0510(4) 0.1339(6) 0.4786(5) 0.041(2) Uani 1 d .
N1 N 0.1312(4) 0.1245(6) 0.2612(4) 0.0258(13) Uani 1 d .
C1 C 0.1838(5) 0.1253(7) 0.1801(5) 0.0282(15) Uani 1 d .
C2 C 0.1660(5) 0.2225(7) 0.1104(5) 0.031(2) Uani 1 d .
C3 C 0.2170(6) 0.2170(9) 0.0290(6) 0.040(2) Uani 1 d .
H3A H 0.2083(6) 0.2832(9) -0.0165(6) 0.049 Uiso 1 calc R
C4 C 0.2806(6) 0.1145(8) 0.0146(6) 0.043(2) Uani 1 d .
H4A H 0.3109(6) 0.1071(8) -0.0423(6) 0.052 Uiso 1 calc R
C5 C 0.2989(5) 0.0235(9) 0.0843(6) 0.042(2) Uani 1 d .
H5A H 0.3444(5) -0.0422(9) 0.0745(6) 0.050 Uiso 1 calc R
C6 C 0.2535(5) 0.0248(7) 0.1678(5) 0.028(2) Uani 1 d .
C7 C 0.0998(5) 0.3417(7) 0.1285(5) 0.029(2) Uani 1 d .
H7A H 0.0557(5) 0.3120(7) 0.1762(5) 0.035 Uiso 1 calc R
C8 C 0.0438(7) 0.3793(11) 0.0421(7) 0.062(3) Uani 1 d .
H8A H 0.0034(7) 0.4541(11) 0.0564(7) 0.093 Uiso 1 calc R
H8B H 0.0076(7) 0.3022(11) 0.0228(7) 0.093 Uiso 1 calc R
H8C H 0.0852(7) 0.4051(11) -0.0071(7) 0.093 Uiso 1 calc R
C9 C 0.1524(6) 0.4668(8) 0.1682(7) 0.045(2) Uani 1 d .
H9A H 0.1869(6) 0.4398(8) 0.2224(7) 0.067 Uiso 1 calc R
H9B H 0.1087(6) 0.5363(8) 0.1850(7) 0.067 Uiso 1 calc R
H9C H 0.1942(6) 0.5015(8) 0.1220(7) 0.067 Uiso 1 calc R
C10 C 0.2793(5) -0.0727(8) 0.2451(6) 0.039(2) Uani 1 d .
H10A H 0.2424(5) -0.0490(8) 0.3000(6) 0.047 Uiso 1 calc R
C12 C 0.2602(12) -0.2180(10) 0.2216(10) 0.099(5) Uani 1 d .
H11A H 0.1960(12) -0.2284(10) 0.2057(10) 0.149 Uiso 1 calc R
H11B H 0.2745(12) -0.2744(10) 0.2742(10) 0.149 Uiso 1 calc R
H11C H 0.2979(12) -0.2448(10) 0.1696(10) 0.149 Uiso 1 calc R
C11 C 0.3794(7) -0.0567(12) 0.2698(8) 0.077(4) Uani 1 d .
H12A H 0.3918(7) 0.0369(12) 0.2849(8) 0.115 Uiso 1 calc R
H12B H 0.4171(7) -0.0835(12) 0.2178(8) 0.115 Uiso 1 calc R
H12C H 0.3937(7) -0.1131(12) 0.3224(8) 0.115 Uiso 1 calc R
C13 C -0.0936(6) 0.1280(10) 0.2019(7) 0.048(2) Uani 1 d .
H13A H -0.0398(6) 0.1394(10) 0.1634(7) 0.073 Uiso 1 calc R
H13B H -0.1432(6) 0.1832(10) 0.1783(7) 0.073 Uiso 1 calc R
H13C H -0.1121(6) 0.0340(10) 0.2015(7) 0.073 Uiso 1 calc R
C14 C -0.1538(5) 0.1520(10) 0.3552(15) 0.057(3) Uani 1 d .
H14A H -0.2060(5) 0.2010(10) 0.3290(15) 0.069 Uiso 1 calc R
H14B H -0.1702(5) 0.0564(10) 0.3591(15) 0.069 Uiso 1 calc R
C15 C -0.1337(7) 0.2041(10) 0.4478(7) 0.050(2) Uani 1 d .
H15A H -0.1232(7) 0.3017(10) 0.4457(7) 0.060 Uiso 1 calc R
H15B H -0.1849(7) 0.1859(10) 0.4897(7) 0.060 Uiso 1 calc R
C16 C -0.0316(8) 0.1593(11) 0.5737(6) 0.063(3) Uani 1 d .
H16A H 0.0236(8) 0.1111(11) 0.5915(6) 0.094 Uiso 1 calc R
H16B H -0.0826(8) 0.1287(11) 0.6111(6) 0.094 Uiso 1 calc R
H16C H -0.0225(8) 0.2552(11) 0.5830(6) 0.094 Uiso 1 calc R

loop_
_atom_type_symbol
_atom_type_description
_atom_type_scat_dispersion_real
_atom_type_scat_dispersion_imag
_atom_type_scat_source
C C 0.0033 0.0016 'International Tables Vol C Tables 4.2.6.8 and 6.1.1.4'
H H 0.0000 0.0000 'International Tables Vol C Tables 4.2.6.8 and 6.1.1.4'
N N 0.0061 0.0033 'International Tables Vol C Tables 4.2.6.8 and 6.1.1.4'
O O 0.0106 0.0060 'International Tables Vol C Tables 4.2.6.8 and 6.1.1.4'
Cl Cl 0.1484 0.1585 'International Tables Vol C Tables 4.2.6.8 and 6.1.1.4'
Ta Ta -0.7052 6.5227 'International Tables Vol C Tables 4.2.6.8 and 6.1.1.4'

loop_
_geom_angle_atom_site_label_1
_geom_angle_atom_site_label_2
_geom_angle_atom_site_label_3
_geom_angle
N1 Ta O1 97.7(3)
N1 Ta O2 169.7(3)
O1 Ta O2 72.3(3)
N1 Ta Cl3 100.8(2)
O1 Ta Cl3 161.5(2)
O2 Ta Cl3 89.3(2)
N1 Ta Cl2 97.2(2)
O1 Ta Cl2 85.9(2)
O2 Ta Cl2 80.1(2)
Cl3 Ta Cl2 93.44(9)
N1 Ta Cl1 97.8(2)
O1 Ta Cl1 82.3(2)
O2 Ta Cl1 83.4(2)
Cl3 Ta Cl1 93.49(10)
Cl1 Ta Cl2 162.00(8)
C13 O1 C14 110.5(9)
C13 O1 Ta 122.5(6)
C14 O1 Ta 114.6(7)
C16 O2 C15 112.0(7)
C16 O2 Ta 124.3(6)
C15 O2 Ta 112.3(6)
C1 N1 Ta 178.1(5)
N1 C1 C2 120.0(6)
N1 C1 C6 119.2(6)
C2 C1 C6 120.8(6)
C3 C2 C1 118.6(7)
C3 C2 C7 120.3(7)
C1 C2 C7 120.7(6)
C4 C3 C2 120.7(8)
C5 C4 C3 119.7(7)
C6 C5 C4 122.9(7)
C5 C6 C1 117.1(7)
C5 C6 C10 121.4(7)
C1 C6 C10 121.4(6)
C8 C7 C2 112.1(7)
C8 C7 C9 111.6(7)
C2 C7 C9 111.2(6)
C12 C10 C11 109.4(9)
C12 C10 C6 113.1(8)
C11 C10 C6 110.2(7)
C15 C14 O1 109.9(8)
O2 C15 C14 106.1(8)

loop_
_geom_bond_atom_site_label_1
_geom_bond_atom_site_label_2
_geom_bond_distance
Ta N1 1.771(6)
Ta O1 2.208(6)
Ta O2 2.330(6)
Ta Cl3 2.338(3)
Ta Cl2 2.376(2)
Ta Cl1 2.378(2)
O1 C13 1.429(11)
O1 C14 1.468(14)
O2 C16 1.417(12)
O2 C15 1.447(11)
N1 C1 1.390(9)
C1 C2 1.407(10)
C1 C6 1.420(10)
C2 C3 1.384(11)
C2 C7 1.532(10)
C3 C4 1.377(11)
C4 C5 1.368(11)
C5 C6 1.366(11)
C6 C10 1.512(10)
C7 C8 1.526(11)
C7 C9 1.552(11)
C10 C12 1.491(12)
C10 C11 1.497(12)
C14 C15 1.45(2)
